data_8104210
loop_
_publ_author_name
'de Jong, W.F.'

_publ_section_title
;
 Studies of mineral sulpho-salts. VII A systematic arrangement on the
 basis of cell dimensions
;
_journal_name_full
;
Zeitschrift fuer Kristallographie, Kristallgeometrie, Kristallphysik, 
Kristallchemie (-144,1977)
;
_journal_page_first 176
_journal_page_last 180
_journal_volume 73
_journal_year 1930
_chemical_formula_sum 'Cu3 Fe0.5 Ge0.5 S4'
_chemical_name_systematic 'Cu3 (Fe Ge)0.5 S4'
_space_group_IT_number 215
_symmetry_space_group_name_Hall 'P -4 2 3'
_symmetry_space_group_name_H-M 'P -4 3 m'
_cell_angle_alpha 90
_cell_angle_beta 90
_cell_angle_gamma 90
_cell_formula_units_Z 1
_cell_length_a 5.29
_cell_length_b 5.29
_cell_length_c 5.29
_cell_volume 148.036
_citation_journal_id_ASTM ZEKGAX
_cod_data_source_file deJong_ZEKGAX_1930_725.cif
_cod_data_source_block Cu3Fe0.5Ge0.5S4
_cod_original_cell_volume 148.0359
_cod_database_code 8104210

loop_
_symmetry_equiv_pos_as_xyz
x,y,z
y,-x,-z
-x,-y,z
-y,x,-z
x,-y,-z
-y,-x,z
-x,y,-z
y,x,z
z,x,y
x,-z,-y
-z,-x,y
-x,z,-y
z,-x,-y
-x,-z,y
-z,x,-y
x,z,y
y,z,x
y,-z,-x
-z,-y,x
-y,z,-x
z,y,x
-y,-z,x
-z,y,-x
z,-y,-x

loop_
_atom_site_label
_atom_site_type_symbol
_atom_site_fract_x
_atom_site_fract_y
_atom_site_fract_z
_atom_site_occupancy
_atom_site_U_iso_or_equiv
S1 S-2 0.25 0.25 0.25 1 0.0
Ge1 Ge+4 0 0 0 0.5 0.0
Cu1 Cu+1 0.5 0.5 0 1 0.0
Fe1 Fe+3 0 0 0 0.5 0.0
